data_7224390
loop_
_publ_author_name
'Montazerozohori, Morteza'
'Farokhiani, Sara'
'Masoudiasl, Ardavan'
'White, Jonathan M.'

_publ_section_title
;
 Crystal structure, Hirshfeld surface analyses and thermal behavior of two
 new rare tetrahedral terminal zinc(II) azide and thiocyanate Schiff base
 complexes
;
_journal_name_full 'RSC Adv.'
_journal_paper_doi 10.1039/C5RA26864H
_journal_year 2016
_chemical_formula_sum 'C27 H36 N10 Zn'
_chemical_formula_weight 566.03
_space_group_crystal_system monoclinic
_space_group_IT_number 15
_space_group_name_Hall '-C 2yc'
_space_group_name_H-M_alt 'C 1 2/c 1'
_symmetry_space_group_name_Hall '-C 2yc'
_symmetry_space_group_name_H-M 'C 1 2/c 1'
_atom_sites_solution_hydrogens geom
_audit_creation_method SHELXL-2014/7
_audit_update_record
;
2016-02-08 deposited with the CCDC.
2016-02-23 downloaded from the CCDC.
;
_cell_angle_alpha 90
_cell_angle_beta 105.807(3)
_cell_angle_gamma 90
_cell_formula_units_Z 8
_cell_length_a 22.0206(7)
_cell_length_b 10.0698(3)
_cell_length_c 26.9816(9)
_cell_measurement_reflns_used 5822
_cell_measurement_temperature 130.0(1)
_cell_measurement_theta_max 31.6840
_cell_measurement_theta_min 3.5170
_cell_volume 5756.7(3)
_computing_cell_refinement
;
CrysAlisPro, Agilent Technologies,
Version 1.171.37.34 (release 22-05-2014 CrysAlis171 .NET)
(compiled May 22 2014,16:03:01)
;
_computing_data_collection
;
CrysAlisPro, Agilent Technologies,
Version 1.171.37.34 (release 22-05-2014 CrysAlis171 .NET)
(compiled May 22 2014,16:03:01)
;
_computing_data_reduction
;
CrysAlisPro, Agilent Technologies,
Version 1.171.37.34 (release 22-05-2014 CrysAlis171 .NET)
(compiled May 22 2014,16:03:01)
;
_computing_structure_refinement 'SHELXL-2014/7 (Sheldrick, 2014)'
_computing_structure_solution shelxt
_diffrn_ambient_environment air
_diffrn_ambient_temperature 130.0(1)
_diffrn_detector 'CCD plate'
_diffrn_detector_area_resol_mean 10.2273
_diffrn_detector_type Atlas
_diffrn_measured_fraction_theta_full 0.998
_diffrn_measured_fraction_theta_max 0.996
_diffrn_measurement_device 'four-circle diffractometer'
_diffrn_measurement_device_type 'SuperNova, Dual, Cu at zero, Atlas'
_diffrn_measurement_method '\w scans'
_diffrn_radiation_monochromator mirror
_diffrn_radiation_probe x-ray
_diffrn_radiation_type 'Mo K\a'
_diffrn_radiation_wavelength 0.71073
_diffrn_reflns_av_R_equivalents 0.0560
_diffrn_reflns_av_unetI/netI 0.0846
_diffrn_reflns_laue_measured_fraction_full 0.998
_diffrn_reflns_laue_measured_fraction_max 0.996
_diffrn_reflns_limit_h_max 17
_diffrn_reflns_limit_h_min -30
_diffrn_reflns_limit_k_max 14
_diffrn_reflns_limit_k_min -13
_diffrn_reflns_limit_l_max 37
_diffrn_reflns_limit_l_min -37
_diffrn_reflns_number 23546
_diffrn_reflns_point_group_measured_fraction_full 0.998
_diffrn_reflns_point_group_measured_fraction_max 0.996
_diffrn_reflns_theta_full 25.242
_diffrn_reflns_theta_max 29.999
_diffrn_reflns_theta_min 2.881
_diffrn_source 'SuperNova (Mo) X-ray Source'
_exptl_absorpt_coefficient_mu 0.888
_exptl_absorpt_correction_T_max 1.00000
_exptl_absorpt_correction_T_min 0.73293
_exptl_absorpt_correction_type multi-scan
_exptl_absorpt_process_details
;
CrysAlisPro, Agilent Technologies,
Version 1.171.37.34 (release 22-05-2014 CrysAlis171 .NET)
(compiled May 22 2014,16:03:01)
Empirical absorption correction using spherical harmonics,
 implemented in SCALE3 ABSPACK scaling algorithm.
;
_exptl_crystal_colour yellow
_exptl_crystal_density_diffrn 1.306
_exptl_crystal_description block
_exptl_crystal_F_000 2384
_exptl_crystal_size_max 0.3277
_exptl_crystal_size_mid 0.2554
_exptl_crystal_size_min 0.1643
_refine_diff_density_max 0.794
_refine_diff_density_min -0.710
_refine_diff_density_rms 0.071
_refine_ls_extinction_method none
_refine_ls_goodness_of_fit_ref 1.022
_refine_ls_hydrogen_treatment constr
_refine_ls_matrix_type full
_refine_ls_number_parameters 349
_refine_ls_number_reflns 8359
_refine_ls_number_restraints 0
_refine_ls_restrained_S_all 1.022
_refine_ls_R_factor_all 0.0857
_refine_ls_R_factor_gt 0.0520
_refine_ls_shift/su_max 0.001
_refine_ls_shift/su_mean 0.000
_refine_ls_structure_factor_coef Fsqd
_refine_ls_weighting_details 'w=1/[\s^2^(Fo^2^)+(0.0499P)^2^] where P=(Fo^2^+2Fc^2^)/3'
_refine_ls_weighting_scheme calc
_refine_ls_wR_factor_gt 0.1242
_refine_ls_wR_factor_ref 0.1404
_reflns_Friedel_coverage 0.000
_reflns_number_gt 5588
_reflns_number_total 8359
_reflns_threshold_expression 'I > 2\s(I)'
_cod_data_source_file c5ra26864h1.cif
_cod_data_source_block shelx
_cod_database_code 7224390
_shelx_shelxl_version_number 2014/7
_chemical_oxdiff_usercomment 'Morteza Montazerozohori sample M2'
_shelx_space_group_comment
;
The symmetry employed for this shelxl refinement is uniquely defined
by the following loop, which should always be used as a source of
symmetry information in preference to the above space-group names.
They are only intended as comments.
;

loop_
_space_group_symop_operation_xyz
'x, y, z'
'-x, y, -z+1/2'
'x+1/2, y+1/2, z'
'-x+1/2, y+1/2, -z+1/2'
'-x, -y, -z'
'x, -y, z-1/2'
'-x+1/2, -y+1/2, -z'
'x+1/2, -y+1/2, z-1/2'

loop_
_atom_site_label
_atom_site_type_symbol
_atom_site_fract_x
_atom_site_fract_y
_atom_site_fract_z
_atom_site_U_iso_or_equiv
_atom_site_adp_type
_atom_site_occupancy
_atom_site_site_symmetry_order
_atom_site_calc_flag
_atom_site_refinement_flags_posn
_atom_site_refinement_flags_adp
C1 C 0.24567(12) -0.0081(2) 0.34015(10) 0.0316(5) Uani 1 1 d . .
C2 C 0.23921(12) 0.0137(3) 0.39003(10) 0.0354(6) Uani 1 1 d . .
H2 H 0.2007 -0.0034 0.3967 0.042 Uiso 1 1 calc R U
C3 C 0.28890(11) 0.0598(2) 0.42921(10) 0.0328(6) Uani 1 1 d . .
H3 H 0.2828 0.0745 0.4615 0.039 Uiso 1 1 calc R U
C4 C 0.34846(11) 0.0854(2) 0.42169(10) 0.0289(5) Uani 1 1 d . .
C5 C 0.35480(12) 0.0641(2) 0.37213(10) 0.0351(6) Uani 1 1 d . .
H5 H 0.3934 0.0819 0.3657 0.042 Uiso 1 1 calc R U
C6 C 0.30608(12) 0.0180(3) 0.33278(10) 0.0346(6) Uani 1 1 d . .
H6 H 0.3126 0.0035 0.3006 0.042 Uiso 1 1 calc R U
C7 C 0.40064(11) 0.1223(2) 0.46492(10) 0.0312(5) Uani 1 1 d . .
H7 H 0.3930 0.1222 0.4972 0.037 Uiso 1 1 calc R U
C8 C 0.45941(11) 0.1569(2) 0.46326(10) 0.0305(5) Uani 1 1 d . .
H8 H 0.4678 0.1620 0.4314 0.037 Uiso 1 1 calc R U
C9 C 0.50919(11) 0.1860(2) 0.50849(10) 0.0302(5) Uani 1 1 d . .
H9 H 0.5012 0.1756 0.5404 0.036 Uiso 1 1 calc R U
C10 C 0.61258(12) 0.2475(2) 0.55620(10) 0.0328(6) Uani 1 1 d . .
H10A H 0.6477 0.1882 0.5576 0.039 Uiso 1 1 calc R U
H10B H 0.5949 0.2232 0.5842 0.039 Uiso 1 1 calc R U
C11 C 0.63786(11) 0.3898(2) 0.56517(9) 0.0309(5) Uani 1 1 d . .
C12 C 0.67139(11) 0.4348(3) 0.52452(10) 0.0327(5) Uani 1 1 d . .
H12A H 0.6914 0.5201 0.5347 0.039 Uiso 1 1 calc R U
H12B H 0.7042 0.3713 0.5236 0.039 Uiso 1 1 calc R U
C13 C 0.61472(11) 0.5631(3) 0.45289(10) 0.0317(5) Uani 1 1 d . .
H13 H 0.6370 0.6349 0.4707 0.038 Uiso 1 1 calc R U
C14 C 0.56830(11) 0.5891(3) 0.40544(9) 0.0319(5) Uani 1 1 d . .
H14 H 0.5462 0.5190 0.3864 0.038 Uiso 1 1 calc R U
C15 C 0.55628(12) 0.7147(3) 0.38803(10) 0.0331(6) Uani 1 1 d . .
H15 H 0.5829 0.7798 0.4066 0.040 Uiso 1 1 calc R U
C16 C 0.50751(12) 0.7604(2) 0.34431(10) 0.0312(6) Uani 1 1 d . .
C17 C 0.50117(12) 0.8968(3) 0.33372(10) 0.0344(6) Uani 1 1 d . .
H17 H 0.5290 0.9557 0.3549 0.041 Uiso 1 1 calc R U
C18 C 0.45459(12) 0.9457(3) 0.29258(10) 0.0342(6) Uani 1 1 d . .
H18 H 0.4513 1.0368 0.2869 0.041 Uiso 1 1 calc R U
C19 C 0.41187(11) 0.8597(3) 0.25893(10) 0.0316(5) Uani 1 1 d . .
C20 C 0.41809(13) 0.7227(3) 0.26989(10) 0.0350(6) Uani 1 1 d . .
H20 H 0.3902 0.6633 0.2490 0.042 Uiso 1 1 calc R U
C21 C 0.46472(12) 0.6755(3) 0.31103(10) 0.0351(6) Uani 1 1 d . .
H21 H 0.4680 0.5844 0.3169 0.042 Uiso 1 1 calc R U
C22 C 0.13829(12) -0.0964(3) 0.31182(11) 0.0427(7) Uani 1 1 d . .
H22A H 0.1475 -0.1653 0.3374 0.064 Uiso 1 1 calc R U
H22B H 0.1099 -0.1299 0.2808 0.064 Uiso 1 1 calc R U
H22C H 0.1191 -0.0227 0.3243 0.064 Uiso 1 1 calc R U
C23 C 0.20685(15) -0.0945(3) 0.25248(11) 0.0567(9) Uani 1 1 d . .
H23A H 0.2250 -0.0223 0.2381 0.085 Uiso 1 1 calc R U
H23B H 0.1673 -0.1194 0.2290 0.085 Uiso 1 1 calc R U
H23C H 0.2351 -0.1690 0.2582 0.085 Uiso 1 1 calc R U
C24 C 0.32587(13) 0.8128(3) 0.18224(10) 0.0400(6) Uani 1 1 d . .
H24A H 0.3514 0.7511 0.1697 0.060 Uiso 1 1 calc R U
H24B H 0.2994 0.8611 0.1538 0.060 Uiso 1 1 calc R U
H24C H 0.3001 0.7653 0.1998 0.060 Uiso 1 1 calc R U
C25 C 0.36323(14) 1.0452(3) 0.20356(11) 0.0435(7) Uani 1 1 d . .
H25A H 0.3560 1.0975 0.2311 0.065 Uiso 1 1 calc R U
H25B H 0.3293 1.0586 0.1730 0.065 Uiso 1 1 calc R U
H25C H 0.4023 1.0716 0.1972 0.065 Uiso 1 1 calc R U
C26 C 0.68807(13) 0.3901(3) 0.61736(10) 0.0434(7) Uani 1 1 d . .
H26A H 0.7043 0.4784 0.6251 0.065 Uiso 1 1 calc R U
H26B H 0.7218 0.3313 0.6159 0.065 Uiso 1 1 calc R U
H26C H 0.6694 0.3607 0.6437 0.065 Uiso 1 1 calc R U
C27 C 0.58506(12) 0.4868(3) 0.56713(10) 0.0356(6) Uani 1 1 d . .
H27A H 0.5530 0.4847 0.5349 0.053 Uiso 1 1 calc R U
H27B H 0.6020 0.5749 0.5734 0.053 Uiso 1 1 calc R U
H27C H 0.5670 0.4615 0.5944 0.053 Uiso 1 1 calc R U
N1 N 0.19648(10) -0.0532(2) 0.30118(8) 0.0390(5) Uani 1 1 d . .
N2 N 0.56455(9) 0.22590(19) 0.50752(8) 0.0295(4) Uani 1 1 d . .
N3 N 0.62773(9) 0.4466(2) 0.47264(8) 0.0310(5) Uani 1 1 d . .
N4 N 0.36647(11) 0.9053(2) 0.21780(9) 0.0384(5) Uani 1 1 d . .
N5 N 0.67155(10) 0.1618(3) 0.44971(11) 0.0515(7) Uani 1 1 d . .
N6 N 0.67224(9) 0.0459(3) 0.44141(8) 0.0362(5) Uani 1 1 d . .
N7 N 0.67712(12) -0.0668(3) 0.43478(10) 0.0487(6) Uani 1 1 d . .
N8 N 0.54118(12) 0.2331(3) 0.37491(10) 0.0490(6) Uani 1 1 d . .
N9 N 0.49587(12) 0.2791(2) 0.34786(9) 0.0423(6) Uani 1 1 d . .
N10 N 0.44905(17) 0.3196(3) 0.32019(13) 0.0823(10) Uani 1 1 d . .
Zn Zn 0.59457(2) 0.26709(3) 0.44409(2) 0.03291(11) Uani 1 1 d . .

loop_
_atom_site_aniso_label
_atom_site_aniso_U_11
_atom_site_aniso_U_22
_atom_site_aniso_U_33
_atom_site_aniso_U_23
_atom_site_aniso_U_13
_atom_site_aniso_U_12
C1 0.0318(13) 0.0333(14) 0.0323(13) -0.0027(10) 0.0129(11) -0.0005(10)
C2 0.0279(13) 0.0493(16) 0.0328(14) -0.0083(12) 0.0149(11) -0.0042(11)
C3 0.0283(12) 0.0404(15) 0.0326(13) -0.0034(11) 0.0133(11) -0.0011(11)
C4 0.0268(12) 0.0255(12) 0.0374(14) 0.0004(10) 0.0136(10) -0.0014(9)
C5 0.0303(13) 0.0377(14) 0.0426(15) -0.0011(12) 0.0187(12) -0.0062(11)
C6 0.0359(14) 0.0403(15) 0.0332(14) -0.0034(11) 0.0190(12) -0.0055(11)
C7 0.0322(13) 0.0262(12) 0.0389(14) -0.0025(10) 0.0162(11) -0.0020(10)
C8 0.0270(12) 0.0268(12) 0.0381(14) 0.0015(10) 0.0095(11) 0.0016(10)
C9 0.0280(12) 0.0289(13) 0.0350(13) 0.0011(10) 0.0108(10) 0.0014(10)
C10 0.0273(13) 0.0340(14) 0.0338(14) 0.0063(10) 0.0029(11) 0.0045(10)
C11 0.0215(11) 0.0378(14) 0.0302(13) 0.0024(10) 0.0016(9) 0.0029(10)
C12 0.0183(11) 0.0403(14) 0.0364(14) 0.0005(11) 0.0020(10) -0.0002(10)
C13 0.0239(12) 0.0397(15) 0.0354(14) -0.0009(11) 0.0143(10) -0.0018(10)
C14 0.0271(12) 0.0416(15) 0.0295(13) -0.0009(11) 0.0120(10) -0.0013(10)
C15 0.0321(13) 0.0412(15) 0.0300(13) -0.0024(11) 0.0152(11) -0.0038(11)
C16 0.0360(14) 0.0348(14) 0.0282(13) 0.0034(10) 0.0179(11) 0.0010(10)
C17 0.0387(14) 0.0359(14) 0.0336(14) -0.0020(11) 0.0184(12) -0.0044(11)
C18 0.0443(15) 0.0292(13) 0.0346(14) 0.0041(11) 0.0202(12) 0.0028(11)
C19 0.0332(13) 0.0362(14) 0.0303(13) 0.0043(11) 0.0173(11) 0.0017(11)
C20 0.0386(15) 0.0364(14) 0.0306(14) 0.0026(11) 0.0104(11) -0.0019(11)
C21 0.0419(15) 0.0347(14) 0.0311(14) 0.0046(11) 0.0141(12) 0.0018(12)
C22 0.0359(15) 0.0523(18) 0.0416(16) -0.0145(13) 0.0133(12) -0.0105(13)
C23 0.0541(19) 0.088(3) 0.0325(16) -0.0194(16) 0.0202(14) -0.0151(17)
C24 0.0380(15) 0.0494(17) 0.0335(14) 0.0078(12) 0.0113(12) 0.0078(13)
C25 0.0422(16) 0.0442(17) 0.0472(17) 0.0134(13) 0.0176(14) 0.0098(13)
C26 0.0374(15) 0.0483(17) 0.0363(15) 0.0009(12) -0.0038(12) 0.0004(13)
C27 0.0321(13) 0.0383(15) 0.0377(14) 0.0011(11) 0.0119(11) 0.0035(11)
N1 0.0343(12) 0.0533(14) 0.0332(12) -0.0092(10) 0.0156(10) -0.0088(11)
N2 0.0229(10) 0.0286(10) 0.0359(12) 0.0032(9) 0.0059(9) 0.0032(8)
N3 0.0187(10) 0.0424(12) 0.0326(11) 0.0020(9) 0.0079(8) 0.0007(9)
N4 0.0380(13) 0.0383(13) 0.0375(13) 0.0091(10) 0.0079(10) 0.0033(10)
N5 0.0248(12) 0.0524(16) 0.0772(19) -0.0188(14) 0.0138(12) -0.0023(11)
N6 0.0237(10) 0.0551(16) 0.0307(12) -0.0137(11) 0.0091(9) -0.0068(10)
N7 0.0460(15) 0.0517(16) 0.0506(16) -0.0199(13) 0.0166(12) -0.0126(12)
N8 0.0406(15) 0.0590(17) 0.0438(15) -0.0045(12) 0.0055(12) -0.0023(12)
N9 0.0465(15) 0.0348(13) 0.0390(14) -0.0007(10) 0.0003(11) -0.0087(11)
N10 0.084(2) 0.060(2) 0.074(2) 0.0058(16) -0.0290(18) 0.0041(18)
Zn 0.02086(16) 0.0439(2) 0.03345(18) -0.00194(13) 0.00655(13) -0.00263(12)

loop_
_atom_type_symbol
_atom_type_description
_atom_type_scat_dispersion_real
_atom_type_scat_dispersion_imag
_atom_type_scat_source
C C 0.0033 0.0016 'International Tables Vol C Tables 4.2.6.8 and 6.1.1.4'
H H 0.0000 0.0000 'International Tables Vol C Tables 4.2.6.8 and 6.1.1.4'
N N 0.0061 0.0033 'International Tables Vol C Tables 4.2.6.8 and 6.1.1.4'
Zn Zn 0.2839 1.4301 'International Tables Vol C Tables 4.2.6.8 and 6.1.1.4'

loop_
_geom_angle_atom_site_label_1
_geom_angle_atom_site_label_2
_geom_angle_atom_site_label_3
_geom_angle
N1 C1 C2 121.5(2)
N1 C1 C6 122.0(2)
C2 C1 C6 116.5(2)
C3 C2 C1 121.3(2)
C3 C2 H2 119.4
C1 C2 H2 119.4
C2 C3 C4 121.9(2)
C2 C3 H3 119.1
C4 C3 H3 119.1
C5 C4 C3 116.8(2)
C5 C4 C7 123.1(2)
C3 C4 C7 119.9(2)
C6 C5 C4 122.2(2)
C6 C5 H5 118.9
C4 C5 H5 118.9
C5 C6 C1 121.3(2)
C5 C6 H6 119.3
C1 C6 H6 119.3
C8 C7 C4 126.6(2)
C8 C7 H7 116.7
C4 C7 H7 116.7
C7 C8 C9 122.8(2)
C7 C8 H8 118.6
C9 C8 H8 118.6
N2 C9 C8 123.7(2)
N2 C9 H9 118.1
C8 C9 H9 118.1
N2 C10 C11 115.1(2)
N2 C10 H10A 108.5
C11 C10 H10A 108.5
N2 C10 H10B 108.5
C11 C10 H10B 108.5
H10A C10 H10B 107.5
C27 C11 C10 110.8(2)
C27 C11 C26 109.4(2)
C10 C11 C26 106.6(2)
C27 C11 C12 110.6(2)
C10 C11 C12 112.6(2)
C26 C11 C12 106.6(2)
N3 C12 C11 112.57(18)
N3 C12 H12A 109.1
C11 C12 H12A 109.1
N3 C12 H12B 109.1
C11 C12 H12B 109.1
H12A C12 H12B 107.8
N3 C13 C14 124.2(3)
N3 C13 H13 117.9
C14 C13 H13 117.9
C15 C14 C13 120.5(3)
C15 C14 H14 119.7
C13 C14 H14 119.7
C14 C15 C16 128.1(3)
C14 C15 H15 115.9
C16 C15 H15 115.9
C17 C16 C21 117.0(3)
C17 C16 C15 119.5(3)
C21 C16 C15 123.5(2)
C18 C17 C16 121.6(3)
C18 C17 H17 119.2
C16 C17 H17 119.2
C17 C18 C19 121.2(2)
C17 C18 H18 119.4
C19 C18 H18 119.4
N4 C19 C20 120.7(2)
N4 C19 C18 122.2(2)
C20 C19 C18 117.1(2)
C21 C20 C19 121.1(3)
C21 C20 H20 119.5
C19 C20 H20 119.5
C20 C21 C16 122.0(3)
C20 C21 H21 119.0
C16 C21 H21 119.0
N1 C22 H22A 109.5
N1 C22 H22B 109.5
H22A C22 H22B 109.5
N1 C22 H22C 109.5
H22A C22 H22C 109.5
H22B C22 H22C 109.5
N1 C23 H23A 109.5
N1 C23 H23B 109.5
H23A C23 H23B 109.5
N1 C23 H23C 109.5
H23A C23 H23C 109.5
H23B C23 H23C 109.5
N4 C24 H24A 109.5
N4 C24 H24B 109.5
H24A C24 H24B 109.5
N4 C24 H24C 109.5
H24A C24 H24C 109.5
H24B C24 H24C 109.5
N4 C25 H25A 109.5
N4 C25 H25B 109.5
H25A C25 H25B 109.5
N4 C25 H25C 109.5
H25A C25 H25C 109.5
H25B C25 H25C 109.5
C11 C26 H26A 109.5
C11 C26 H26B 109.5
H26A C26 H26B 109.5
C11 C26 H26C 109.5
H26A C26 H26C 109.5
H26B C26 H26C 109.5
C11 C27 H27A 109.5
C11 C27 H27B 109.5
H27A C27 H27B 109.5
C11 C27 H27C 109.5
H27A C27 H27C 109.5
H27B C27 H27C 109.5
C1 N1 C22 120.3(2)
C1 N1 C23 120.3(2)
C22 N1 C23 117.1(2)
C9 N2 C10 119.0(2)
C9 N2 Zn 127.19(19)
C10 N2 Zn 113.82(15)
C13 N3 C12 118.8(2)
C13 N3 Zn 129.81(19)
C12 N3 Zn 111.41(16)
C19 N4 C24 120.5(2)
C19 N4 C25 121.0(2)
C24 N4 C25 117.9(2)
N6 N5 Zn 124.66(19)
N7 N6 N5 175.5(3)
N9 N8 Zn 136.4(2)
N8 N9 N10 176.8(3)
N8 Zn N5 105.16(11)
N8 Zn N3 125.72(10)
N5 Zn N3 103.77(9)
N8 Zn N2 121.34(10)
N5 Zn N2 107.15(10)
N3 Zn N2 91.61(8)

loop_
_geom_bond_atom_site_label_1
_geom_bond_atom_site_label_2
_geom_bond_distance
C1 N1 1.365(3)
C1 C2 1.409(3)
C1 C6 1.422(3)
C2 C3 1.379(3)
C2 H2 0.9300
C3 C4 1.404(3)
C3 H3 0.9300
C4 C5 1.398(3)
C4 C7 1.445(3)
C5 C6 1.369(4)
C5 H5 0.9300
C6 H6 0.9300
C7 C8 1.353(3)
C7 H7 0.9300
C8 C9 1.431(3)
C8 H8 0.9300
C9 N2 1.291(3)
C9 H9 0.9300
C10 N2 1.461(3)
C10 C11 1.533(3)
C10 H10A 0.9700
C10 H10B 0.9700
C11 C27 1.530(3)
C11 C26 1.535(3)
C11 C12 1.547(3)
C12 N3 1.471(3)
C12 H12A 0.9700
C12 H12B 0.9700
C13 N3 1.288(3)
C13 C14 1.428(3)
C13 H13 0.9300
C14 C15 1.350(3)
C14 H14 0.9300
C15 C16 1.437(4)
C15 H15 0.9300
C16 C17 1.401(3)
C16 C21 1.402(4)
C17 C18 1.381(4)
C17 H17 0.9300
C18 C19 1.412(4)
C18 H18 0.9300
C19 N4 1.355(3)
C19 C20 1.410(3)
C20 C21 1.375(4)
C20 H20 0.9300
C21 H21 0.9300
C22 N1 1.454(3)
C22 H22A 0.9600
C22 H22B 0.9600
C22 H22C 0.9600
C23 N1 1.454(3)
C23 H23A 0.9600
C23 H23B 0.9600
C23 H23C 0.9600
C24 N4 1.456(4)
C24 H24A 0.9600
C24 H24B 0.9600
C24 H24C 0.9600
C25 N4 1.457(3)
C25 H25A 0.9600
C25 H25B 0.9600
C25 H25C 0.9600
C26 H26A 0.9600
C26 H26B 0.9600
C26 H26C 0.9600
C27 H27A 0.9600
C27 H27B 0.9600
C27 H27C 0.9600
N2 Zn 2.038(2)
N3 Zn 2.022(2)
N5 N6 1.189(3)
N5 Zn 1.970(2)
N6 N7 1.158(3)
N8 N9 1.160(3)
N8 Zn 1.946(3)
N9 N10 1.169(4)

loop_
_geom_torsion_atom_site_label_1
_geom_torsion_atom_site_label_2
_geom_torsion_atom_site_label_3
_geom_torsion_atom_site_label_4
_geom_torsion
N1 C1 C2 C3 -179.6(3)
C6 C1 C2 C3 0.9(4)
C1 C2 C3 C4 -1.0(4)
C2 C3 C4 C5 1.2(4)
C2 C3 C4 C7 -174.5(2)
C3 C4 C5 C6 -1.4(4)
C7 C4 C5 C6 174.2(2)
C4 C5 C6 C1 1.4(4)
N1 C1 C6 C5 179.5(2)
C2 C1 C6 C5 -1.1(4)
C5 C4 C7 C8 8.6(4)
C3 C4 C7 C8 -176.0(2)
C4 C7 C8 C9 -177.0(2)
C7 C8 C9 N2 -176.2(2)
N2 C10 C11 C27 62.1(3)
N2 C10 C11 C26 -178.9(2)
N2 C10 C11 C12 -62.3(3)
C27 C11 C12 N3 -57.9(3)
C10 C11 C12 N3 66.7(3)
C26 C11 C12 N3 -176.7(2)
N3 C13 C14 C15 178.2(2)
C13 C14 C15 C16 -173.3(2)
C14 C15 C16 C17 177.4(2)
C14 C15 C16 C21 -2.2(4)
C21 C16 C17 C18 0.5(3)
C15 C16 C17 C18 -179.2(2)
C16 C17 C18 C19 -0.9(3)
C17 C18 C19 N4 -178.8(2)
C17 C18 C19 C20 1.3(3)
N4 C19 C20 C21 178.9(2)
C18 C19 C20 C21 -1.3(3)
C19 C20 C21 C16 0.9(4)
C17 C16 C21 C20 -0.5(3)
C15 C16 C21 C20 179.2(2)
C2 C1 N1 C22 -8.1(4)
C6 C1 N1 C22 171.3(2)
C2 C1 N1 C23 -170.4(3)
C6 C1 N1 C23 9.0(4)
C8 C9 N2 C10 -177.5(2)
C8 C9 N2 Zn 3.5(3)
C11 C10 N2 C9 -119.2(2)
C11 C10 N2 Zn 59.9(2)
C14 C13 N3 C12 -173.16(18)
C14 C13 N3 Zn 4.5(3)
C11 C12 N3 C13 110.2(2)
C11 C12 N3 Zn -67.8(2)
C20 C19 N4 C24 -4.0(3)
C18 C19 N4 C24 176.2(2)
C20 C19 N4 C25 -174.5(2)
C18 C19 N4 C25 5.7(3)
